data_7016029
loop_
_publ_author_name
'Voss, Tanja'
'Kehr, Gerald'
'Fr\"ohlich, Roland'
'Erker, Gerhard'

_publ_section_title
;
 Unusual carbamate-directed CH-activation at an annulated
 ferrocenophane framework.
;
_journal_issue 26
_journal_name_full 'Dalton transactions (Cambridge, England : 2003)'
_journal_page_first 6984
_journal_page_last 6991
_journal_paper_doi 10.1039/c0dt01839b
_journal_volume 40
_journal_year 2011
_chemical_formula_sum 'C24 H31 Fe N O2'
_chemical_formula_weight 421.35
_chemical_name_systematic
;
?
;
_space_group_IT_number 14
_symmetry_cell_setting monoclinic
_symmetry_space_group_name_Hall '-P 2yn'
_symmetry_space_group_name_H-M 'P 1 21/n 1'
_atom_sites_solution_hydrogens geom
_atom_sites_solution_primary direct
_atom_sites_solution_secondary difmap
_audit_creation_method SHELXL-97
_cell_angle_alpha 90.00
_cell_angle_beta 90.323(1)
_cell_angle_gamma 90.00
_cell_formula_units_Z 4
_cell_length_a 8.6607(1)
_cell_length_b 20.8208(4)
_cell_length_c 11.7026(2)
_cell_measurement_reflns_used 4756
_cell_measurement_temperature 223(2)
_cell_measurement_theta_max 27.88
_cell_measurement_theta_min 4.08
_cell_volume 2110.21(6)
_computing_cell_refinement 'Collect (Nonius B.V., 1998)'
_computing_data_collection 'Collect (Nonius B.V., 1998)'
_computing_data_reduction 'Denzo-SMN (Otwinowski & Minor, 1997)'
_computing_molecular_graphics 'XP (BrukerAXS, 2000)'
_computing_publication_material 'SHELXL-97 (Sheldrick, 1997)'
_computing_structure_refinement 'SHELXL-97 (Sheldrick, 1997)'
_computing_structure_solution 'SHELXS-97 (Sheldrick, 1990)'
_diffrn_ambient_temperature 223(2)
_diffrn_measured_fraction_theta_full 0.981
_diffrn_measured_fraction_theta_max 0.981
_diffrn_measurement_device_type 'Nonius KappaCCD APEXII'
_diffrn_measurement_method '\w and \f scans'
_diffrn_radiation_monochromator 'Montel mirror'
_diffrn_radiation_source 'rotating anode Nonius FR591'
_diffrn_radiation_type MoK\a
_diffrn_radiation_wavelength 0.71073
_diffrn_reflns_av_R_equivalents 0.041
_diffrn_reflns_av_sigmaI/netI 0.0343
_diffrn_reflns_limit_h_max 11
_diffrn_reflns_limit_h_min -11
_diffrn_reflns_limit_k_max 25
_diffrn_reflns_limit_k_min -27
_diffrn_reflns_limit_l_max 15
_diffrn_reflns_limit_l_min -15
_diffrn_reflns_number 15950
_diffrn_reflns_theta_full 27.91
_diffrn_reflns_theta_max 27.91
_diffrn_reflns_theta_min 4.29
_exptl_absorpt_coefficient_mu 0.734
_exptl_absorpt_correction_T_max 0.9303
_exptl_absorpt_correction_T_min 0.8379
_exptl_absorpt_correction_type multi-scan
_exptl_absorpt_process_details 'Denzo (Otwinowski, Borek, Majewski & Minor, 2003)'
_exptl_crystal_colour yellow
_exptl_crystal_density_diffrn 1.326
_exptl_crystal_density_method 'not measured'
_exptl_crystal_description plate
_exptl_crystal_F_000 896
_exptl_crystal_size_max 0.25
_exptl_crystal_size_mid 0.20
_exptl_crystal_size_min 0.10
_refine_diff_density_max 0.557
_refine_diff_density_min -0.309
_refine_diff_density_rms 0.050
_refine_ls_extinction_method none
_refine_ls_goodness_of_fit_ref 1.040
_refine_ls_hydrogen_treatment constr
_refine_ls_matrix_type full
_refine_ls_number_parameters 257
_refine_ls_number_reflns 4972
_refine_ls_number_restraints 0
_refine_ls_restrained_S_all 1.040
_refine_ls_R_factor_all 0.0565
_refine_ls_R_factor_gt 0.0451
_refine_ls_shift/su_max 0.001
_refine_ls_shift/su_mean 0.000
_refine_ls_structure_factor_coef Fsqd
_refine_ls_weighting_details 'calc w=1/[\s^2^(Fo^2^)+(0.0342P)^2^+1.8029P] where P=(Fo^2^+2Fc^2^)/3'
_refine_ls_weighting_scheme calc
_refine_ls_wR_factor_gt 0.1018
_refine_ls_wR_factor_ref 0.1101
_reflns_number_gt 4169
_reflns_number_total 4972
_reflns_threshold_expression >2sigma(I)
_cod_data_source_file c0dt01839b.txt
_cod_data_source_block erk5499
_cod_original_sg_symbol_H-M P21/n
_cod_database_code 7016029

loop_
_symmetry_equiv_pos_as_xyz
'x, y, z'
'-x+1/2, y+1/2, -z+1/2'
'-x, -y, -z'
'x-1/2, -y-1/2, z-1/2'

loop_
_atom_site_label
_atom_site_type_symbol
_atom_site_fract_x
_atom_site_fract_y
_atom_site_fract_z
_atom_site_U_iso_or_equiv
_atom_site_adp_type
_atom_site_occupancy
_atom_site_symmetry_multiplicity
_atom_site_calc_flag
_atom_site_refinement_flags
_atom_site_disorder_assembly
_atom_site_disorder_group
Fe Fe 0.78432(4) 0.099984(16) 0.01818(3) 0.03696(11) Uani 1 1 d . . .
O1 O 0.3256(2) 0.06212(9) 0.30880(14) 0.0502(4) Uani 1 1 d . . .
O2 O 0.36760(18) 0.11862(8) 0.47200(13) 0.0429(4) Uani 1 1 d . . .
N1 N 0.5032(2) 0.14298(9) 0.31751(15) 0.0361(4) Uani 1 1 d . . .
C1 C 0.6303(3) 0.15894(12) -0.06063(18) 0.0410(5) Uani 1 1 d . . .
C2 C 0.6383(3) 0.09907(14) -0.1190(2) 0.0511(6) Uani 1 1 d . . .
H2 H 0.5551 0.0708 -0.1311 0.061 Uiso 1 1 calc R . .
C3 C 0.7925(3) 0.08886(14) -0.1561(2) 0.0557(7) Uani 1 1 d . . .
H3 H 0.8289 0.0528 -0.1962 0.067 Uiso 1 1 calc R . .
C4 C 0.8806(3) 0.14229(13) -0.1222(2) 0.0497(6) Uani 1 1 d . . .
H4 H 0.9866 0.1483 -0.1354 0.060 Uiso 1 1 calc R . .
C5 C 0.7813(3) 0.18556(12) -0.0646(2) 0.0434(5) Uani 1 1 d . . .
H5 H 0.8107 0.2255 -0.0338 0.052 Uiso 1 1 calc R . .
C6 C 0.4928(3) 0.18919(13) -0.0007(2) 0.0464(6) Uani 1 1 d . . .
H6 H 0.4806 0.2327 -0.0337 0.056 Uiso 1 1 calc R . .
C7 C 0.3424(3) 0.15361(18) -0.0252(2) 0.0681(9) Uani 1 1 d . . .
H7A H 0.3206 0.1547 -0.1065 0.102 Uiso 1 1 calc R . .
H7B H 0.2587 0.1741 0.0158 0.102 Uiso 1 1 calc R . .
H7C H 0.3520 0.1093 -0.0003 0.102 Uiso 1 1 calc R . .
C8 C 0.5200(3) 0.19860(12) 0.12879(19) 0.0408(5) Uani 1 1 d . . .
H8A H 0.6121 0.2252 0.1399 0.049 Uiso 1 1 calc R . .
H8B H 0.4319 0.2220 0.1606 0.049 Uiso 1 1 calc R . .
C9 C 0.5410(2) 0.13531(11) 0.19581(17) 0.0359(4) Uani 1 1 d . . .
H9 H 0.4612 0.1059 0.1649 0.043 Uiso 1 1 calc R . .
C10 C 0.6935(3) 0.10153(10) 0.17537(17) 0.0349(4) Uani 1 1 d . . .
C11 C 0.6975(3) 0.03700(11) 0.1336(2) 0.0470(6) Uani 1 1 d . . .
H11 H 0.6111 0.0102 0.1235 0.056 Uiso 1 1 calc R . .
C12 C 0.8522(3) 0.01986(12) 0.1098(2) 0.0523(6) Uani 1 1 d . . .
H12 H 0.8859 -0.0198 0.0806 0.063 Uiso 1 1 calc R . .
C13 C 0.9464(3) 0.07255(13) 0.1376(2) 0.0458(6) Uani 1 1 d . . .
H13 H 1.0543 0.0739 0.1301 0.055 Uiso 1 1 calc R . .
C14 C 0.8519(2) 0.12389(11) 0.17944(17) 0.0358(4) Uani 1 1 d . . .
C15 C 0.9129(3) 0.18638(12) 0.21435(19) 0.0428(5) Uani 1 1 d . . .
H15 H 0.8442 0.2213 0.2156 0.051 Uiso 1 1 calc R . .
C16 C 1.0576(3) 0.19708(15) 0.2442(2) 0.0529(6) Uani 1 1 d . . .
H16A H 1.1294 0.1632 0.2439 0.064 Uiso 1 1 calc R . .
H16B H 1.0890 0.2386 0.2658 0.064 Uiso 1 1 calc R . .
C18 C 0.3930(2) 0.10355(11) 0.36176(18) 0.0364(5) Uani 1 1 d . . .
C19 C 0.5887(3) 0.18875(11) 0.38917(19) 0.0391(5) Uani 1 1 d . . .
H19A H 0.5155 0.2111 0.4388 0.047 Uiso 1 1 calc R . .
H19B H 0.6368 0.2209 0.3397 0.047 Uiso 1 1 calc R . .
C20 C 0.7104(3) 0.15883(12) 0.46156(19) 0.0408(5) Uani 1 1 d . . .
H20 H 0.7877 0.1348 0.4251 0.049 Uiso 1 1 calc R . .
C21 C 0.7169(4) 0.16384(16) 0.5724(2) 0.0620(8) Uani 1 1 d . . .
H21A H 0.6414 0.1876 0.6114 0.074 Uiso 1 1 calc R . .
H21B H 0.7970 0.1437 0.6134 0.074 Uiso 1 1 calc R . .
C22 C 0.2552(3) 0.08296(12) 0.5412(2) 0.0419(5) Uani 1 1 d . . .
C23 C 0.3029(4) 0.01389(14) 0.5540(3) 0.0637(8) Uani 1 1 d . . .
H23A H 0.3004 -0.0069 0.4798 0.095 Uiso 1 1 calc R . .
H23B H 0.2322 -0.0078 0.6051 0.095 Uiso 1 1 calc R . .
H23C H 0.4067 0.0118 0.5852 0.095 Uiso 1 1 calc R . .
C24 C 0.0952(3) 0.09025(18) 0.4913(3) 0.0704(9) Uani 1 1 d . . .
H24A H 0.0745 0.1353 0.4770 0.106 Uiso 1 1 calc R . .
H24B H 0.0200 0.0736 0.5447 0.106 Uiso 1 1 calc R . .
H24C H 0.0884 0.0666 0.4200 0.106 Uiso 1 1 calc R . .
C25 C 0.2667(4) 0.11706(16) 0.6558(2) 0.0671(8) Uani 1 1 d . . .
H25A H 0.3724 0.1152 0.6835 0.101 Uiso 1 1 calc R . .
H25B H 0.1993 0.0961 0.7103 0.101 Uiso 1 1 calc R . .
H25C H 0.2358 0.1616 0.6468 0.101 Uiso 1 1 calc R . .

loop_
_atom_site_aniso_label
_atom_site_aniso_U_11
_atom_site_aniso_U_22
_atom_site_aniso_U_33
_atom_site_aniso_U_23
_atom_site_aniso_U_13
_atom_site_aniso_U_12
Fe 0.04154(19) 0.03802(18) 0.03138(17) 0.00131(12) 0.00446(12) -0.00228(14)
O1 0.0480(10) 0.0607(11) 0.0420(9) -0.0005(8) 0.0041(7) -0.0171(8)
O2 0.0395(8) 0.0532(10) 0.0362(8) 0.0007(7) 0.0092(6) -0.0059(7)
N1 0.0328(9) 0.0435(10) 0.0320(9) 0.0004(8) 0.0022(7) -0.0026(8)
C1 0.0391(12) 0.0502(13) 0.0336(11) 0.0100(10) -0.0021(9) -0.0048(10)
C2 0.0541(15) 0.0591(16) 0.0400(13) 0.0032(11) -0.0046(11) -0.0119(12)
C3 0.0701(18) 0.0651(17) 0.0320(12) -0.0027(11) 0.0069(11) 0.0012(14)
C4 0.0463(14) 0.0628(16) 0.0400(12) 0.0099(11) 0.0100(10) -0.0022(12)
C5 0.0420(12) 0.0467(13) 0.0415(12) 0.0120(10) 0.0034(9) -0.0060(10)
C6 0.0394(12) 0.0604(15) 0.0392(12) 0.0129(11) -0.0028(9) 0.0042(11)
C7 0.0372(14) 0.120(3) 0.0472(15) 0.0006(16) -0.0080(11) -0.0076(16)
C8 0.0347(11) 0.0481(13) 0.0395(11) 0.0073(10) 0.0011(9) 0.0054(10)
C9 0.0314(10) 0.0434(12) 0.0329(10) 0.0043(9) 0.0017(8) -0.0039(9)
C10 0.0394(11) 0.0357(10) 0.0298(10) 0.0051(8) 0.0046(8) 0.0000(9)
C11 0.0633(16) 0.0372(12) 0.0406(12) 0.0046(10) 0.0092(11) -0.0065(11)
C12 0.0722(18) 0.0388(13) 0.0459(13) 0.0054(10) 0.0119(12) 0.0146(12)
C13 0.0441(13) 0.0532(14) 0.0403(12) 0.0065(11) 0.0046(10) 0.0142(11)
C14 0.0342(11) 0.0431(11) 0.0302(10) 0.0036(9) 0.0008(8) 0.0038(9)
C15 0.0396(12) 0.0521(14) 0.0367(11) -0.0022(10) 0.0031(9) -0.0024(10)
C16 0.0477(14) 0.0731(18) 0.0379(12) 0.0015(12) -0.0011(10) -0.0103(13)
C18 0.0301(10) 0.0430(12) 0.0363(11) 0.0057(9) 0.0018(8) 0.0026(9)
C19 0.0408(12) 0.0369(11) 0.0397(11) -0.0029(9) 0.0046(9) -0.0003(9)
C20 0.0376(12) 0.0459(13) 0.0390(11) -0.0037(10) -0.0002(9) 0.0008(10)
C21 0.0638(18) 0.082(2) 0.0401(14) -0.0065(14) -0.0046(12) 0.0040(15)
C22 0.0371(12) 0.0498(13) 0.0389(12) 0.0080(10) 0.0106(9) 0.0033(10)
C23 0.075(2) 0.0561(17) 0.0604(17) 0.0155(14) 0.0228(14) 0.0134(15)
C24 0.0360(14) 0.105(3) 0.0699(19) 0.0281(18) 0.0084(13) 0.0040(15)
C25 0.083(2) 0.073(2) 0.0455(15) -0.0019(14) 0.0257(14) -0.0031(16)

loop_
_atom_type_symbol
_atom_type_description
_atom_type_scat_dispersion_real
_atom_type_scat_dispersion_imag
_atom_type_scat_source
C C 0.0033 0.0016 'International Tables Vol C Tables 4.2.6.8 and 6.1.1.4'
H H 0.0000 0.0000 'International Tables Vol C Tables 4.2.6.8 and 6.1.1.4'
N N 0.0061 0.0033 'International Tables Vol C Tables 4.2.6.8 and 6.1.1.4'
O O 0.0106 0.0060 'International Tables Vol C Tables 4.2.6.8 and 6.1.1.4'
Fe Fe 0.3463 0.8444 'International Tables Vol C Tables 4.2.6.8 and 6.1.1.4'

loop_
_geom_angle_atom_site_label_1
_geom_angle_atom_site_label_2
_geom_angle_atom_site_label_3
_geom_angle
_geom_angle_site_symmetry_1
_geom_angle_site_symmetry_3
_geom_angle_publ_flag
C10 Fe C5 114.83(9) . . ?
C10 Fe C11 41.52(9) . . ?
C5 Fe C11 151.83(10) . . ?
C10 Fe C1 98.45(9) . . ?
C5 Fe C1 41.01(9) . . ?
C11 Fe C1 116.62(10) . . ?
C10 Fe C14 42.05(9) . . ?
C5 Fe C14 103.34(10) . . ?
C11 Fe C14 69.31(10) . . ?
C1 Fe C14 117.28(9) . . ?
C10 Fe C2 118.54(10) . . ?
C5 Fe C2 68.04(10) . . ?
C11 Fe C2 106.70(11) . . ?
C1 Fe C2 40.95(10) . . ?
C14 Fe C2 155.08(10) . . ?
C10 Fe C4 153.33(10) . . ?
C5 Fe C4 40.76(10) . . ?
C11 Fe C4 165.14(11) . . ?
C1 Fe C4 69.18(10) . . ?
C14 Fe C4 121.53(10) . . ?
C2 Fe C4 68.01(11) . . ?
C10 Fe C3 158.22(11) . . ?
C5 Fe C3 68.00(11) . . ?
C11 Fe C3 127.06(11) . . ?
C1 Fe C3 69.11(11) . . ?
C14 Fe C3 159.57(11) . . ?
C2 Fe C3 40.68(11) . . ?
C4 Fe C3 40.08(11) . . ?
C10 Fe C13 69.55(9) . . ?
C5 Fe C13 125.13(10) . . ?
C11 Fe C13 67.80(11) . . ?
C1 Fe C13 157.05(10) . . ?
C14 Fe C13 41.03(9) . . ?
C2 Fe C13 161.99(11) . . ?
C4 Fe C13 112.69(10) . . ?
C3 Fe C13 128.06(11) . . ?
C10 Fe C12 69.45(9) . . ?
C5 Fe C12 163.68(11) . . ?
C11 Fe C12 40.43(10) . . ?
C1 Fe C12 155.23(11) . . ?
C14 Fe C12 68.70(10) . . ?
C2 Fe C12 125.07(12) . . ?
C4 Fe C12 130.39(11) . . ?
C3 Fe C12 114.38(11) . . ?
C13 Fe C12 39.81(11) . . ?
C18 O2 C22 121.47(18) . . ?
C18 N1 C19 121.75(18) . . ?
C18 N1 C9 117.53(18) . . ?
C19 N1 C9 120.62(17) . . ?
C5 C1 C2 106.2(2) . . ?
C5 C1 C6 125.2(2) . . ?
C2 C1 C6 128.6(2) . . ?
C5 C1 Fe 69.41(13) . . ?
C2 C1 Fe 69.83(14) . . ?
C6 C1 Fe 123.69(15) . . ?
C3 C2 C1 109.0(2) . . ?
C3 C2 Fe 70.27(15) . . ?
C1 C2 Fe 69.21(13) . . ?
C3 C2 H2 125.5 . . ?
C1 C2 H2 125.5 . . ?
Fe C2 H2 126.6 . . ?
C4 C3 C2 107.7(2) . . ?
C4 C3 Fe 69.63(14) . . ?
C2 C3 Fe 69.04(14) . . ?
C4 C3 H3 126.1 . . ?
C2 C3 H3 126.1 . . ?
Fe C3 H3 126.8 . . ?
C3 C4 C5 107.9(2) . . ?
C3 C4 Fe 70.29(14) . . ?
C5 C4 Fe 68.93(13) . . ?
C3 C4 H4 126.1 . . ?
C5 C4 H4 126.1 . . ?
Fe C4 H4 126.3 . . ?
C4 C5 C1 109.1(2) . . ?
C4 C5 Fe 70.31(14) . . ?
C1 C5 Fe 69.58(13) . . ?
C4 C5 H5 125.4 . . ?
C1 C5 H5 125.4 . . ?
Fe C5 H5 126.3 . . ?
C1 C6 C7 112.5(2) . . ?
C1 C6 C8 112.92(19) . . ?
C7 C6 C8 111.8(2) . . ?
C1 C6 H6 106.4 . . ?
C7 C6 H6 106.4 . . ?
C8 C6 H6 106.4 . . ?
C6 C7 H7A 109.5 . . ?
C6 C7 H7B 109.5 . . ?
H7A C7 H7B 109.5 . . ?
C6 C7 H7C 109.5 . . ?
H7A C7 H7C 109.5 . . ?
H7B C7 H7C 109.5 . . ?
C9 C8 C6 114.0(2) . . ?
C9 C8 H8A 108.7 . . ?
C6 C8 H8A 108.7 . . ?
C9 C8 H8B 108.7 . . ?
C6 C8 H8B 108.7 . . ?
H8A C8 H8B 107.6 . . ?
N1 C9 C10 113.69(17) . . ?
N1 C9 C8 111.88(18) . . ?
C10 C9 C8 114.60(17) . . ?
N1 C9 H9 105.2 . . ?
C10 C9 H9 105.2 . . ?
C8 C9 H9 105.2 . . ?
C11 C10 C14 106.7(2) . . ?
C11 C10 C9 120.8(2) . . ?
C14 C10 C9 132.1(2) . . ?
C11 C10 Fe 70.17(13) . . ?
C14 C10 Fe 70.06(11) . . ?
C9 C10 Fe 119.92(14) . . ?
C12 C11 C10 109.2(2) . . ?
C12 C11 Fe 71.19(14) . . ?
C10 C11 Fe 68.31(12) . . ?
C12 C11 H11 125.4 . . ?
C10 C11 H11 125.4 . . ?
Fe C11 H11 126.7 . . ?
C13 C12 C11 107.8(2) . . ?
C13 C12 Fe 69.69(14) . . ?
C11 C12 Fe 68.38(14) . . ?
C13 C12 H12 126.1 . . ?
C11 C12 H12 126.1 . . ?
Fe C12 H12 127.4 . . ?
C12 C13 C14 109.3(2) . . ?
C12 C13 Fe 70.50(15) . . ?
C14 C13 Fe 68.67(13) . . ?
C12 C13 H13 125.4 . . ?
C14 C13 H13 125.4 . . ?
Fe C13 H13 127.1 . . ?
C13 C14 C10 106.9(2) . . ?
C13 C14 C15 123.6(2) . . ?
C10 C14 C15 129.5(2) . . ?
C13 C14 Fe 70.30(13) . . ?
C10 C14 Fe 67.88(12) . . ?
C15 C14 Fe 125.36(16) . . ?
C16 C15 C14 124.5(2) . . ?
C16 C15 H15 117.8 . . ?
C14 C15 H15 117.8 . . ?
C15 C16 H16A 120.0 . . ?
C15 C16 H16B 120.0 . . ?
H16A C16 H16B 120.0 . . ?
O1 C18 O2 125.1(2) . . ?
O1 C18 N1 124.8(2) . . ?
O2 C18 N1 109.99(19) . . ?
N1 C19 C20 114.07(19) . . ?
N1 C19 H19A 108.7 . . ?
C20 C19 H19A 108.7 . . ?
N1 C19 H19B 108.7 . . ?
C20 C19 H19B 108.7 . . ?
H19A C19 H19B 107.6 . . ?
C21 C20 C19 124.1(2) . . ?
C21 C20 H20 117.9 . . ?
C19 C20 H20 117.9 . . ?
C20 C21 H21A 120.0 . . ?
C20 C21 H21B 120.0 . . ?
H21A C21 H21B 120.0 . . ?
O2 C22 C23 110.80(19) . . ?
O2 C22 C24 110.2(2) . . ?
C23 C22 C24 112.7(3) . . ?
O2 C22 C25 102.1(2) . . ?
C23 C22 C25 110.0(2) . . ?
C24 C22 C25 110.5(2) . . ?
C22 C23 H23A 109.5 . . ?
C22 C23 H23B 109.5 . . ?
H23A C23 H23B 109.5 . . ?
C22 C23 H23C 109.5 . . ?
H23A C23 H23C 109.5 . . ?
H23B C23 H23C 109.5 . . ?
C22 C24 H24A 109.5 . . ?
C22 C24 H24B 109.5 . . ?
H24A C24 H24B 109.5 . . ?
C22 C24 H24C 109.5 . . ?
H24A C24 H24C 109.5 . . ?
H24B C24 H24C 109.5 . . ?
C22 C25 H25A 109.5 . . ?
C22 C25 H25B 109.5 . . ?
H25A C25 H25B 109.5 . . ?
C22 C25 H25C 109.5 . . ?
H25A C25 H25C 109.5 . . ?
H25B C25 H25C 109.5 . . ?

loop_
_geom_bond_atom_site_label_1
_geom_bond_atom_site_label_2
_geom_bond_distance
_geom_bond_site_symmetry_2
_geom_bond_publ_flag
Fe C10 2.005(2) . ?
Fe C5 2.028(2) . ?
Fe C11 2.030(2) . ?
Fe C1 2.030(2) . ?
Fe C14 2.035(2) . ?
Fe C2 2.038(3) . ?
Fe C4 2.046(2) . ?
Fe C3 2.055(2) . ?
Fe C13 2.056(2) . ?
Fe C12 2.067(2) . ?
O1 C18 1.210(3) . ?
O2 C18 1.347(3) . ?
O2 C22 1.471(3) . ?
N1 C18 1.363(3) . ?
N1 C19 1.467(3) . ?
N1 C9 1.472(3) . ?
C1 C5 1.421(3) . ?
C1 C2 1.423(4) . ?
C1 C6 1.522(3) . ?
C2 C3 1.423(4) . ?
C2 H2 0.9400 . ?
C3 C4 1.405(4) . ?
C3 H3 0.9400 . ?
C4 C5 1.419(4) . ?
C4 H4 0.9400 . ?
C5 H5 0.9400 . ?
C6 C7 1.525(4) . ?
C6 C8 1.545(3) . ?
C6 H6 0.9900 . ?
C7 H7A 0.9700 . ?
C7 H7B 0.9700 . ?
C7 H7C 0.9700 . ?
C8 C9 1.544(3) . ?
C8 H8A 0.9800 . ?
C8 H8B 0.9800 . ?
C9 C10 1.516(3) . ?
C9 H9 0.9900 . ?
C10 C11 1.430(3) . ?
C10 C14 1.450(3) . ?
C11 C12 1.416(4) . ?
C11 H11 0.9400 . ?
C12 C13 1.404(4) . ?
C12 H12 0.9400 . ?
C13 C14 1.434(3) . ?
C13 H13 0.9400 . ?
C14 C15 1.462(3) . ?
C15 C16 1.318(3) . ?
C15 H15 0.9400 . ?
C16 H16A 0.9400 . ?
C16 H16B 0.9400 . ?
C19 C20 1.486(3) . ?
C19 H19A 0.9800 . ?
C19 H19B 0.9800 . ?
C20 C21 1.302(3) . ?
C20 H20 0.9400 . ?
C21 H21A 0.9400 . ?
C21 H21B 0.9400 . ?
C22 C23 1.503(4) . ?
C22 C24 1.508(4) . ?
C22 C25 1.520(4) . ?
C23 H23A 0.9700 . ?
C23 H23B 0.9700 . ?
C23 H23C 0.9700 . ?
C24 H24A 0.9700 . ?
C24 H24B 0.9700 . ?
C24 H24C 0.9700 . ?
C25 H25A 0.9700 . ?
C25 H25B 0.9700 . ?
C25 H25C 0.9700 . ?

loop_
_geom_torsion_atom_site_label_1
_geom_torsion_atom_site_label_2
_geom_torsion_atom_site_label_3
_geom_torsion_atom_site_label_4
_geom_torsion
_geom_torsion_site_symmetry_1
_geom_torsion_site_symmetry_2
_geom_torsion_site_symmetry_3
_geom_torsion_site_symmetry_4
_geom_torsion_publ_flag
C10 Fe C1 C5 118.44(15) . . . . ?
C11 Fe C1 C5 157.88(14) . . . . ?
C14 Fe C1 C5 78.61(16) . . . . ?
C2 Fe C1 C5 -117.1(2) . . . . ?
C4 Fe C1 C5 -37.07(15) . . . . ?
C3 Fe C1 C5 -80.10(16) . . . . ?
C13 Fe C1 C5 62.2(3) . . . . ?
C12 Fe C1 C5 176.8(2) . . . . ?
C10 Fe C1 C2 -124.46(15) . . . . ?
C5 Fe C1 C2 117.1(2) . . . . ?
C11 Fe C1 C2 -85.01(16) . . . . ?
C14 Fe C1 C2 -164.28(14) . . . . ?
C4 Fe C1 C2 80.03(16) . . . . ?
C3 Fe C1 C2 37.01(15) . . . . ?
C13 Fe C1 C2 179.3(2) . . . . ?
C12 Fe C1 C2 -66.1(3) . . . . ?
C10 Fe C1 C6 -0.8(2) . . . . ?
C5 Fe C1 C6 -119.3(3) . . . . ?
C11 Fe C1 C6 38.6(2) . . . . ?
C14 Fe C1 C6 -40.7(2) . . . . ?
C2 Fe C1 C6 123.6(3) . . . . ?
C4 Fe C1 C6 -156.4(2) . . . . ?
C3 Fe C1 C6 160.6(2) . . . . ?
C13 Fe C1 C6 -57.1(3) . . . . ?
C12 Fe C1 C6 57.5(3) . . . . ?
C5 C1 C2 C3 1.0(3) . . . . ?
C6 C1 C2 C3 -176.8(2) . . . . ?
Fe C1 C2 C3 -59.18(18) . . . . ?
C5 C1 C2 Fe 60.20(15) . . . . ?
C6 C1 C2 Fe -117.6(2) . . . . ?
C10 Fe C2 C3 -171.43(16) . . . . ?
C5 Fe C2 C3 81.35(17) . . . . ?
C11 Fe C2 C3 -128.04(17) . . . . ?
C1 Fe C2 C3 120.4(2) . . . . ?
C14 Fe C2 C3 155.2(2) . . . . ?
C4 Fe C2 C3 37.24(17) . . . . ?
C13 Fe C2 C3 -58.7(4) . . . . ?
C12 Fe C2 C3 -87.54(19) . . . . ?
C10 Fe C2 C1 68.19(16) . . . . ?
C5 Fe C2 C1 -39.03(14) . . . . ?
C11 Fe C2 C1 111.58(15) . . . . ?
C14 Fe C2 C1 34.9(3) . . . . ?
C4 Fe C2 C1 -83.14(15) . . . . ?
C3 Fe C2 C1 -120.4(2) . . . . ?
C13 Fe C2 C1 -179.1(3) . . . . ?
C12 Fe C2 C1 152.08(14) . . . . ?
C1 C2 C3 C4 -0.5(3) . . . . ?
Fe C2 C3 C4 -59.08(18) . . . . ?
C1 C2 C3 Fe 58.53(17) . . . . ?
C10 Fe C3 C4 140.0(3) . . . . ?
C5 Fe C3 C4 37.92(16) . . . . ?
C11 Fe C3 C4 -169.66(16) . . . . ?
C1 Fe C3 C4 82.12(17) . . . . ?
C14 Fe C3 C4 -30.2(4) . . . . ?
C2 Fe C3 C4 119.4(2) . . . . ?
C13 Fe C3 C4 -80.2(2) . . . . ?
C12 Fe C3 C4 -124.50(17) . . . . ?
C10 Fe C3 C2 20.7(4) . . . . ?
C5 Fe C3 C2 -81.44(17) . . . . ?
C11 Fe C3 C2 71.0(2) . . . . ?
C1 Fe C3 C2 -37.25(16) . . . . ?
C14 Fe C3 C2 -149.6(3) . . . . ?
C4 Fe C3 C2 -119.4(2) . . . . ?
C13 Fe C3 C2 160.40(16) . . . . ?
C12 Fe C3 C2 116.14(18) . . . . ?
C2 C3 C4 C5 -0.2(3) . . . . ?
Fe C3 C4 C5 -58.87(17) . . . . ?
C2 C3 C4 Fe 58.71(18) . . . . ?
C10 Fe C4 C3 -147.9(2) . . . . ?
C5 Fe C4 C3 -119.2(2) . . . . ?
C11 Fe C4 C3 34.0(5) . . . . ?
C1 Fe C4 C3 -81.91(18) . . . . ?
C14 Fe C4 C3 168.10(16) . . . . ?
C2 Fe C4 C3 -37.78(17) . . . . ?
C13 Fe C4 C3 122.75(17) . . . . ?
C12 Fe C4 C3 80.3(2) . . . . ?
C10 Fe C4 C5 -28.7(3) . . . . ?
C11 Fe C4 C5 153.2(4) . . . . ?
C1 Fe C4 C5 37.29(15) . . . . ?
C14 Fe C4 C5 -72.70(17) . . . . ?
C2 Fe C4 C5 81.42(17) . . . . ?
C3 Fe C4 C5 119.2(2) . . . . ?
C13 Fe C4 C5 -118.05(16) . . . . ?
C12 Fe C4 C5 -160.54(16) . . . . ?
C3 C4 C5 C1 0.8(3) . . . . ?
Fe C4 C5 C1 -58.91(16) . . . . ?
C3 C4 C5 Fe 59.72(18) . . . . ?
C2 C1 C5 C4 -1.1(3) . . . . ?
C6 C1 C5 C4 176.7(2) . . . . ?
Fe C1 C5 C4 59.35(17) . . . . ?
C2 C1 C5 Fe -60.48(16) . . . . ?
C6 C1 C5 Fe 117.4(2) . . . . ?
C10 Fe C5 C4 166.26(15) . . . . ?
C11 Fe C5 C4 -165.8(2) . . . . ?
C1 Fe C5 C4 -120.3(2) . . . . ?
C14 Fe C5 C4 123.24(15) . . . . ?
C2 Fe C5 C4 -81.34(17) . . . . ?
C3 Fe C5 C4 -37.31(16) . . . . ?
C13 Fe C5 C4 84.61(18) . . . . ?
C12 Fe C5 C4 64.5(4) . . . . ?
C10 Fe C5 C1 -73.42(16) . . . . ?
C11 Fe C5 C1 -45.5(3) . . . . ?
C14 Fe C5 C1 -116.43(14) . . . . ?
C2 Fe C5 C1 38.98(14) . . . . ?
C4 Fe C5 C1 120.3(2) . . . . ?
C3 Fe C5 C1 83.02(16) . . . . ?
C13 Fe C5 C1 -155.07(14) . . . . ?
C12 Fe C5 C1 -175.2(3) . . . . ?
C5 C1 C6 C7 172.4(2) . . . . ?
C2 C1 C6 C7 -10.2(3) . . . . ?
Fe C1 C6 C7 -100.3(2) . . . . ?
C5 C1 C6 C8 -60.0(3) . . . . ?
C2 C1 C6 C8 117.4(3) . . . . ?
Fe C1 C6 C8 27.3(3) . . . . ?
C1 C6 C8 C9 -64.0(3) . . . . ?
C7 C6 C8 C9 64.0(3) . . . . ?
C18 N1 C9 C10 -104.8(2) . . . . ?
C19 N1 C9 C10 71.5(3) . . . . ?
C18 N1 C9 C8 123.5(2) . . . . ?
C19 N1 C9 C8 -60.3(2) . . . . ?
C6 C8 C9 N1 -156.61(18) . . . . ?
C6 C8 C9 C10 72.1(2) . . . . ?
N1 C9 C10 C11 107.2(2) . . . . ?
C8 C9 C10 C11 -122.3(2) . . . . ?
N1 C9 C10 C14 -79.8(3) . . . . ?
C8 C9 C10 C14 50.6(3) . . . . ?
N1 C9 C10 Fe -169.21(14) . . . . ?
C8 C9 C10 Fe -38.8(2) . . . . ?
C5 Fe C10 C11 160.50(15) . . . . ?
C1 Fe C10 C11 121.03(15) . . . . ?
C14 Fe C10 C11 -117.17(19) . . . . ?
C2 Fe C10 C11 83.06(17) . . . . ?
C4 Fe C10 C11 -179.3(2) . . . . ?
C3 Fe C10 C11 67.9(3) . . . . ?
C13 Fe C10 C11 -79.22(16) . . . . ?
C12 Fe C10 C11 -36.59(16) . . . . ?
C5 Fe C10 C14 -82.33(14) . . . . ?
C11 Fe C10 C14 117.17(19) . . . . ?
C1 Fe C10 C14 -121.80(13) . . . . ?
C2 Fe C10 C14 -159.77(14) . . . . ?
C4 Fe C10 C14 -62.1(3) . . . . ?
C3 Fe C10 C14 -175.0(3) . . . . ?
C13 Fe C10 C14 37.95(13) . . . . ?
C12 Fe C10 C14 80.58(15) . . . . ?
C5 Fe C10 C9 45.6(2) . . . . ?
C11 Fe C10 C9 -114.9(2) . . . . ?
C1 Fe C10 C9 6.12(19) . . . . ?
C14 Fe C10 C9 127.9(2) . . . . ?
C2 Fe C10 C9 -31.9(2) . . . . ?
C4 Fe C10 C9 65.8(3) . . . . ?
C3 Fe C10 C9 -47.0(4) . . . . ?
C13 Fe C10 C9 165.9(2) . . . . ?
C12 Fe C10 C9 -151.5(2) . . . . ?
C14 C10 C11 C12 -1.2(3) . . . . ?
C9 C10 C11 C12 173.33(19) . . . . ?
Fe C10 C11 C12 59.61(17) . . . . ?
C14 C10 C11 Fe -60.86(14) . . . . ?
C9 C10 C11 Fe 113.72(19) . . . . ?
C10 Fe C11 C12 -120.6(2) . . . . ?
C5 Fe C11 C12 -160.5(2) . . . . ?
C1 Fe C11 C12 167.93(15) . . . . ?
C14 Fe C11 C12 -81.05(16) . . . . ?
C2 Fe C11 C12 124.95(17) . . . . ?
C4 Fe C11 C12 58.1(5) . . . . ?
C3 Fe C11 C12 84.9(2) . . . . ?
C13 Fe C11 C12 -36.84(15) . . . . ?
C5 Fe C11 C10 -39.9(3) . . . . ?
C1 Fe C11 C10 -71.46(16) . . . . ?
C14 Fe C11 C10 39.57(13) . . . . ?
C2 Fe C11 C10 -114.43(15) . . . . ?
C4 Fe C11 C10 178.7(4) . . . . ?
C3 Fe C11 C10 -154.48(15) . . . . ?
C13 Fe C11 C10 83.77(15) . . . . ?
C12 Fe C11 C10 120.6(2) . . . . ?
C10 C11 C12 C13 0.8(3) . . . . ?
Fe C11 C12 C13 58.67(17) . . . . ?
C10 C11 C12 Fe -57.86(16) . . . . ?
C10 Fe C12 C13 -82.35(15) . . . . ?
C5 Fe C12 C13 26.0(4) . . . . ?
C11 Fe C12 C13 -119.9(2) . . . . ?
C1 Fe C12 C13 -146.4(2) . . . . ?
C14 Fe C12 C13 -37.18(14) . . . . ?
C2 Fe C12 C13 166.53(14) . . . . ?
C4 Fe C12 C13 76.72(19) . . . . ?
C3 Fe C12 C13 120.89(16) . . . . ?
C10 Fe C12 C11 37.54(15) . . . . ?
C5 Fe C12 C11 145.9(3) . . . . ?
C1 Fe C12 C11 -26.5(3) . . . . ?
C14 Fe C12 C11 82.71(16) . . . . ?
C2 Fe C12 C11 -73.58(18) . . . . ?
C4 Fe C12 C11 -163.39(16) . . . . ?
C3 Fe C12 C11 -119.23(16) . . . . ?
C13 Fe C12 C11 119.9(2) . . . . ?
C11 C12 C13 C14 0.0(3) . . . . ?
Fe C12 C13 C14 57.82(16) . . . . ?
C11 C12 C13 Fe -57.86(17) . . . . ?
C10 Fe C13 C12 82.08(15) . . . . ?
C5 Fe C13 C12 -171.32(14) . . . . ?
C11 Fe C13 C12 37.39(14) . . . . ?
C1 Fe C13 C12 143.5(2) . . . . ?
C14 Fe C13 C12 120.9(2) . . . . ?
C2 Fe C13 C12 -38.1(4) . . . . ?
C4 Fe C13 C12 -126.54(16) . . . . ?
C3 Fe C13 C12 -83.09(19) . . . . ?
C10 Fe C13 C14 -38.86(13) . . . . ?
C5 Fe C13 C14 67.73(17) . . . . ?
C11 Fe C13 C14 -83.55(15) . . . . ?
C1 Fe C13 C14 22.5(3) . . . . ?
C2 Fe C13 C14 -159.0(3) . . . . ?
C4 Fe C13 C14 112.52(15) . . . . ?
C3 Fe C13 C14 155.97(15) . . . . ?
C12 Fe C13 C14 -120.9(2) . . . . ?
C12 C13 C14 C10 -0.7(3) . . . . ?
Fe C13 C14 C10 58.20(14) . . . . ?
C12 C13 C14 C15 -178.9(2) . . . . ?
Fe C13 C14 C15 -120.0(2) . . . . ?
C12 C13 C14 Fe -58.92(17) . . . . ?
C11 C10 C14 C13 1.2(2) . . . . ?
C9 C10 C14 C13 -172.5(2) . . . . ?
Fe C10 C14 C13 -59.74(15) . . . . ?
C11 C10 C14 C15 179.3(2) . . . . ?
C9 C10 C14 C15 5.5(4) . . . . ?
Fe C10 C14 C15 118.3(2) . . . . ?
C11 C10 C14 Fe 60.92(15) . . . . ?
C9 C10 C14 Fe -112.8(2) . . . . ?
C10 Fe C14 C13 118.63(19) . . . . ?
C5 Fe C14 C13 -128.94(15) . . . . ?
C11 Fe C14 C13 79.56(16) . . . . ?
C1 Fe C14 C13 -170.32(14) . . . . ?
C2 Fe C14 C13 164.8(2) . . . . ?
C4 Fe C14 C13 -89.10(17) . . . . ?
C3 Fe C14 C13 -66.7(3) . . . . ?
C12 Fe C14 C13 36.12(15) . . . . ?
C5 Fe C14 C10 112.43(13) . . . . ?
C11 Fe C14 C10 -39.08(13) . . . . ?
C1 Fe C14 C10 71.05(14) . . . . ?
C2 Fe C14 C10 46.1(3) . . . . ?
C4 Fe C14 C10 152.27(13) . . . . ?
C3 Fe C14 C10 174.6(3) . . . . ?
C13 Fe C14 C10 -118.63(19) . . . . ?
C12 Fe C14 C10 -82.51(14) . . . . ?
C10 Fe C14 C15 -123.6(2) . . . . ?
C5 Fe C14 C15 -11.1(2) . . . . ?
C11 Fe C14 C15 -162.7(2) . . . . ?
C1 Fe C14 C15 -52.5(2) . . . . ?
C2 Fe C14 C15 -77.4(3) . . . . ?
C4 Fe C14 C15 28.7(2) . . . . ?
C3 Fe C14 C15 51.1(4) . . . . ?
C13 Fe C14 C15 117.8(3) . . . . ?
C12 Fe C14 C15 153.9(2) . . . . ?
C13 C14 C15 C16 -21.3(4) . . . . ?
C10 C14 C15 C16 161.0(2) . . . . ?
Fe C14 C15 C16 -109.8(2) . . . . ?
C22 O2 C18 O1 2.4(3) . . . . ?
C22 O2 C18 N1 -179.23(18) . . . . ?
C19 N1 C18 O1 -175.1(2) . . . . ?
C9 N1 C18 O1 1.1(3) . . . . ?
C19 N1 C18 O2 6.5(3) . . . . ?
C9 N1 C18 O2 -177.32(17) . . . . ?
C18 N1 C19 C20 76.0(3) . . . . ?
C9 N1 C19 C20 -100.1(2) . . . . ?
N1 C19 C20 C21 -123.0(3) . . . . ?
C18 O2 C22 C23 63.2(3) . . . . ?
C18 O2 C22 C24 -62.2(3) . . . . ?
C18 O2 C22 C25 -179.7(2) . . . . ?
